data_2212488
loop_
_publ_author_name
'Xue-Fang Shi'
'Chang-Liu Liu'
'Bo Liu'
'Cui-Cui Yuan'

_publ_section_title
;
 4-Hydroxy-3-methoxybenzaldehyde nicotinoylhydrazone monohydrate
;
_journal_coeditor_code BT2268
_journal_issue 3
_journal_name_full 'Acta Crystallographica Section E'
_journal_page_first o1295
_journal_page_last o1296
_journal_paper_doi 10.1107/S1600536807006708
_journal_volume 63
_journal_year 2007
_chemical_formula_iupac 'C14 H13 N3 O3 , H2 O'
_chemical_formula_moiety 'C14 H13 N3 O3 , H2 O'
_chemical_formula_sum 'C14 H15 N3 O4'
_chemical_formula_weight 289.29
_chemical_name_systematic
;
4-Hydroxy-3-methoxybenzaldehyde nicotinoylhydrazone monohydrate
;
_space_group_IT_number 14
_symmetry_cell_setting monoclinic
_symmetry_space_group_name_Hall '-P 2ybc'
_symmetry_space_group_name_H-M 'P 1 21/c 1'
_atom_sites_solution_hydrogens geom
_atom_sites_solution_primary direct
_atom_sites_solution_secondary difmap
_cell_angle_alpha 90.00
_cell_angle_beta 101.42(3)
_cell_angle_gamma 90.00
_cell_formula_units_Z 4
_cell_length_a 13.323(3)
_cell_length_b 7.1147(14)
_cell_length_c 14.589(3)
_cell_measurement_reflns_used 2340
_cell_measurement_temperature 293(2)
_cell_measurement_theta_max 22.5
_cell_measurement_theta_min 2.3
_cell_volume 1355.5(5)
_computing_cell_refinement SMART
_computing_data_collection 'SMART (Bruker,1997)'
_computing_data_reduction 'SAINT (Bruker,1997)'
_computing_molecular_graphics 'SHELXTL (Bruker,1997)'
_computing_publication_material SHELXTL
_computing_structure_refinement 'SHELXL97 (Sheldrick, 1997)'
_computing_structure_solution 'SHELXS97 (Sheldrick, 1997)'
_diffrn_ambient_temperature 294(2)
_diffrn_measured_fraction_theta_full 0.999
_diffrn_measured_fraction_theta_max 0.999
_diffrn_measurement_device_type 'Bruker SMART 1000'
_diffrn_measurement_method '\f and \w'
_diffrn_radiation_monochromator graphite
_diffrn_radiation_source 'fine-focus sealed tube'
_diffrn_radiation_type MoK\a
_diffrn_radiation_wavelength 0.71073
_diffrn_reflns_av_R_equivalents 0.0553
_diffrn_reflns_av_sigmaI/netI 0.0578
_diffrn_reflns_limit_h_max 15
_diffrn_reflns_limit_h_min -15
_diffrn_reflns_limit_k_max 8
_diffrn_reflns_limit_k_min -8
_diffrn_reflns_limit_l_max 17
_diffrn_reflns_limit_l_min -14
_diffrn_reflns_number 8047
_diffrn_reflns_theta_full 25.02
_diffrn_reflns_theta_max 25.02
_diffrn_reflns_theta_min 1.56
_diffrn_standards_decay_% 0
_diffrn_standards_interval_count 0
_diffrn_standards_interval_time 0
_diffrn_standards_number 0
_exptl_absorpt_coefficient_mu 0.106
_exptl_absorpt_correction_T_max 0.9958
_exptl_absorpt_correction_T_min 0.9895
_exptl_absorpt_correction_type multi-scan
_exptl_absorpt_process_details '(SADABS; Sheldrick, 1996)'
_exptl_crystal_colour colourless
_exptl_crystal_density_diffrn 1.418
_exptl_crystal_density_method 'not measured'
_exptl_crystal_description block
_exptl_crystal_F_000 608
_exptl_crystal_size_max 0.10
_exptl_crystal_size_mid 0.10
_exptl_crystal_size_min 0.04
_refine_diff_density_max 0.194
_refine_diff_density_min -0.219
_refine_ls_extinction_method none
_refine_ls_goodness_of_fit_ref 1.130
_refine_ls_hydrogen_treatment constr
_refine_ls_matrix_type full
_refine_ls_number_parameters 192
_refine_ls_number_reflns 2383
_refine_ls_number_restraints 3
_refine_ls_restrained_S_all 1.130
_refine_ls_R_factor_all 0.0771
_refine_ls_R_factor_gt 0.0588
_refine_ls_shift/su_max 0.002
_refine_ls_shift/su_mean 0.000
_refine_ls_structure_factor_coef Fsqd
_refine_ls_weighting_details 'calc w = 1/[\s^2^(Fo^2^)+(0.0408P)^2^+0.7197P] where P=(Fo^2^+2Fc^2^)/3'
_refine_ls_weighting_scheme calc
_refine_ls_wR_factor_gt 0.1122
_refine_ls_wR_factor_ref 0.1206
_reflns_number_gt 1964
_reflns_number_total 2383
_reflns_threshold_expression I>2\s(I)
_cod_data_source_file bt2268.cif
_cod_data_source_block I
_cod_depositor_comments
;
The following automatic conversions were performed:
'_symmetry_cell_setting' value 'Monoclinic' changed to 'monoclinic'
according to '/home/saulius/struct/CIF-dictionaries/cif_core.dic'
dictionary named 'cif_core.dic' version 2.4.1 from 2010-06-29.

Automatic conversion script
Id: cif_fix_enum 1527 2010-12-29 10:47:43Z saulius 

The following automatic conversions were performed:

'_symmetry_cell_setting' value 'Monoclinic' changed to 'monoclinic'
according to /home/saulius/struct/CIF-dictionaries/cif_core.dic
dictionary named 'cif_core.dic' version 2.4.1 from 2010-06-29.

Automatic conversion script
Id: cif_fix_values 1715 2011-07-08 13:25:40Z adriana 
;
_cod_original_cell_volume 1355.4(5)
_cod_original_sg_symbol_H-M 'P 21/c'
_cod_database_code 2212488
_cod_database_fobs_code 2212488

loop_
_symmetry_equiv_pos_as_xyz
'x, y, z'
'-x, -y, -z'
'-x, y+1/2, -z+1/2'
'x, -y-1/2, z-1/2'

loop_
_atom_site_type_symbol
_atom_site_label
_atom_site_fract_x
_atom_site_fract_y
_atom_site_fract_z
_atom_site_U_iso_or_equiv
_atom_site_adp_type
_atom_site_calc_flag
_atom_site_refinement_flags
_atom_site_occupancy
O O1 0.15658(13) 0.2186(2) -0.06936(12) 0.0253(4) Uani d . 1
O O2 0.67815(12) 0.1600(2) 0.13490(11) 0.0237(4) Uani d . 1
O O3 0.77037(12) 0.4103(2) 0.26134(12) 0.0238(4) Uani d . 1
H H3 0.7865 0.3013 0.2531 0.036 Uiso calc R 1
N N1 -0.12369(15) 0.4055(3) -0.20219(14) 0.0244(5) Uani d . 1
N N2 0.21050(14) 0.5038(3) -0.00927(13) 0.0186(5) Uani d . 1
H H2 0.1954 0.6195 -0.0014 0.022 Uiso calc R 1
N N3 0.30654(15) 0.4334(3) 0.03106(13) 0.0186(5) Uani d . 1
C C1 0.14139(18) 0.3879(4) -0.06082(16) 0.0181(5) Uani d . 1
C C2 0.04311(18) 0.4746(3) -0.10990(15) 0.0176(5) Uani d . 1
C C3 0.02335(19) 0.6662(4) -0.12054(17) 0.0238(6) Uani d . 1
H H3A 0.0720 0.7540 -0.0935 0.029 Uiso calc R 1
C C4 -0.0702(2) 0.7238(4) -0.17226(17) 0.0268(6) Uani d . 1
H H4 -0.0857 0.8509 -0.1799 0.032 Uiso calc R 1
C C5 -0.14024(19) 0.5893(4) -0.21230(17) 0.0257(6) Uani d . 1
H H5 -0.2021 0.6295 -0.2482 0.031 Uiso calc R 1
C C6 -0.03339(18) 0.3516(4) -0.15091(16) 0.0216(6) Uani d . 1
H H6 -0.0213 0.2235 -0.1423 0.026 Uiso calc R 1
C C7 0.36377(18) 0.5515(4) 0.08356(16) 0.0194(6) Uani d . 1
H H7 0.3371 0.6686 0.0939 0.023 Uiso calc R 1
C C8 0.46974(17) 0.5084(3) 0.12780(15) 0.0171(5) Uani d . 1
C C9 0.52143(18) 0.6325(4) 0.19433(16) 0.0199(6) Uani d . 1
H H9 0.4886 0.7407 0.2088 0.024 Uiso calc R 1
C C10 0.62129(18) 0.5970(4) 0.23932(16) 0.0208(6) Uani d . 1
H H10 0.6543 0.6795 0.2849 0.025 Uiso calc R 1
C C11 0.67179(17) 0.4400(4) 0.21693(16) 0.0189(6) Uani d . 1
C C12 0.62061(18) 0.3132(3) 0.14963(16) 0.0184(5) Uani d . 1
C C13 0.52079(18) 0.3472(3) 0.10539(16) 0.0173(5) Uani d . 1
H H13 0.4873 0.2633 0.0607 0.021 Uiso calc R 1
C C14 0.62646(19) 0.0149(4) 0.07578(17) 0.0244(6) Uani d . 1
H H14A 0.5672 -0.0251 0.0988 0.037 Uiso calc R 1
H H14B 0.6719 -0.0898 0.0756 0.037 Uiso calc R 1
H H14C 0.6056 0.0622 0.0133 0.037 Uiso calc R 1
O O4 0.18919(14) 0.8984(2) 0.03963(12) 0.0309(5) Uani d D 1
H H4E 0.1860 1.0007 0.0081 0.037 Uiso d RD 1
H H4D 0.2050 0.9135 0.0991 0.037 Uiso d RD 1

loop_
_atom_site_aniso_label
_atom_site_aniso_U_11
_atom_site_aniso_U_22
_atom_site_aniso_U_33
_atom_site_aniso_U_12
_atom_site_aniso_U_13
_atom_site_aniso_U_23
O1 0.0235(10) 0.0181(10) 0.0311(10) 0.0030(8) -0.0023(8) -0.0013(8)
O2 0.0164(9) 0.0230(10) 0.0287(10) 0.0036(8) -0.0027(7) -0.0089(7)
O3 0.0154(9) 0.0228(10) 0.0301(10) 0.0001(8) -0.0031(7) -0.0061(8)
N1 0.0188(12) 0.0263(13) 0.0266(12) 0.0015(10) 0.0009(9) 0.0037(9)
N2 0.0130(11) 0.0172(11) 0.0235(11) 0.0049(9) -0.0014(8) -0.0003(8)
N3 0.0142(11) 0.0215(12) 0.0189(11) 0.0051(9) 0.0005(8) 0.0022(8)
C1 0.0159(13) 0.0206(15) 0.0177(12) 0.0019(11) 0.0030(10) 0.0021(10)
C2 0.0151(13) 0.0224(14) 0.0157(12) 0.0013(10) 0.0039(9) 0.0025(10)
C3 0.0233(14) 0.0211(15) 0.0246(14) 0.0024(11) -0.0010(11) -0.0005(10)
C4 0.0289(15) 0.0212(15) 0.0289(15) 0.0072(12) 0.0019(12) 0.0017(11)
C5 0.0169(13) 0.0355(17) 0.0236(14) 0.0069(12) 0.0013(11) 0.0076(12)
C6 0.0187(14) 0.0205(14) 0.0246(14) 0.0013(11) 0.0017(11) 0.0032(10)
C7 0.0195(13) 0.0179(14) 0.0201(13) 0.0039(11) 0.0024(10) 0.0014(10)
C8 0.0138(12) 0.0194(13) 0.0184(12) -0.0005(10) 0.0038(10) 0.0028(10)
C9 0.0202(13) 0.0180(14) 0.0220(13) 0.0015(11) 0.0056(11) -0.0012(10)
C10 0.0196(14) 0.0225(14) 0.0192(13) -0.0046(11) 0.0016(10) -0.0038(10)
C11 0.0124(13) 0.0241(15) 0.0186(13) -0.0028(10) -0.0005(10) 0.0018(10)
C12 0.0184(13) 0.0192(14) 0.0173(13) 0.0005(11) 0.0032(10) 0.0010(10)
C13 0.0165(13) 0.0199(14) 0.0142(12) -0.0023(10) 0.0000(10) -0.0008(9)
C14 0.0199(14) 0.0213(15) 0.0300(15) -0.0005(11) 0.0002(11) -0.0076(11)
O4 0.0474(12) 0.0200(10) 0.0240(10) 0.0033(9) 0.0039(8) 0.0030(8)

loop_
_atom_type_symbol
_atom_type_description
_atom_type_scat_dispersion_real
_atom_type_scat_dispersion_imag
_atom_type_scat_source
C C 0.0033 0.0016 'International Tables Vol C Tables 4.2.6.8 and 6.1.1.4'
H H 0.0000 0.0000 'International Tables Vol C Tables 4.2.6.8 and 6.1.1.4'
N N 0.0061 0.0033 'International Tables Vol C Tables 4.2.6.8 and 6.1.1.4'
O O 0.0106 0.0060 'International Tables Vol C Tables 4.2.6.8 and 6.1.1.4'

loop_
_geom_angle_atom_site_label_1
_geom_angle_atom_site_label_2
_geom_angle_atom_site_label_3
_geom_angle
C12 O2 C14 116.73(18)
C11 O3 H3 109.5
C5 N1 C6 117.0(2)
C1 N2 N3 119.0(2)
C1 N2 H2 120.5
N3 N2 H2 120.5
C7 N3 N2 113.9(2)
O1 C1 N2 123.1(2)
O1 C1 C2 120.1(2)
N2 C1 C2 116.8(2)
C6 C2 C3 117.6(2)
C6 C2 C1 116.4(2)
C3 C2 C1 125.9(2)
C4 C3 C2 118.7(2)
C4 C3 H3A 120.6
C2 C3 H3A 120.6
C5 C4 C3 119.0(3)
C5 C4 H4 120.5
C3 C4 H4 120.5
N1 C5 C4 123.4(2)
N1 C5 H5 118.3
C4 C5 H5 118.3
N1 C6 C2 124.2(2)
N1 C6 H6 117.9
C2 C6 H6 117.9
N3 C7 C8 122.3(2)
N3 C7 H7 118.9
C8 C7 H7 118.9
C9 C8 C13 119.1(2)
C9 C8 C7 118.4(2)
C13 C8 C7 122.5(2)
C10 C9 C8 120.8(2)
C10 C9 H9 119.6
C8 C9 H9 119.6
C11 C10 C9 120.3(2)
C11 C10 H10 119.8
C9 C10 H10 119.8
O3 C11 C10 119.0(2)
O3 C11 C12 121.4(2)
C10 C11 C12 119.6(2)
O2 C12 C13 125.6(2)
O2 C12 C11 114.2(2)
C13 C12 C11 120.2(2)
C12 C13 C8 120.0(2)
C12 C13 H13 120.0
C8 C13 H13 120.0
O2 C14 H14A 109.5
O2 C14 H14B 109.5
H14A C14 H14B 109.5
O2 C14 H14C 109.5
H14A C14 H14C 109.5
H14B C14 H14C 109.5
H4E O4 H4D 114.4

loop_
_geom_bond_atom_site_label_1
_geom_bond_atom_site_label_2
_geom_bond_distance
_geom_bond_publ_flag
O1 C1 1.232(3) .
O2 C12 1.374(3) .
O2 C14 1.431(3) .
O3 C11 1.361(3) .
O3 H3 0.8200 ?
N1 C5 1.330(3) .
N1 C6 1.341(3) .
N2 C1 1.349(3) .
N2 N3 1.391(3) y
N2 H2 0.8600 ?
N3 C7 1.282(3) y
C1 C2 1.495(3) ?
C2 C6 1.386(3) ?
C2 C3 1.391(3) ?
C3 C4 1.385(3) ?
C3 H3A 0.9300 ?
C4 C5 1.382(4) ?
C4 H4 0.9300 ?
C5 H5 0.9300 ?
C6 H6 0.9300 ?
C7 C8 1.464(3) .
C7 H7 0.9300 ?
C8 C9 1.390(3) ?
C8 C13 1.405(3) ?
C9 C10 1.385(3) ?
C9 H9 0.9300 ?
C10 C11 1.376(3) ?
C10 H10 0.9300 ?
C11 C12 1.406(3) ?
C12 C13 1.380(3) ?
C13 H13 0.9300 ?
C14 H14A 0.9600 ?
C14 H14B 0.9600 ?
C14 H14C 0.9600 ?
O4 H4E 0.8580 ?
O4 H4D 0.8586 ?

loop_
_geom_hbond_atom_site_label_D
_geom_hbond_atom_site_label_H
_geom_hbond_atom_site_label_A
_geom_hbond_site_symmetry_A
_geom_hbond_distance_DH
_geom_hbond_distance_HA
_geom_hbond_distance_DA
_geom_hbond_angle_DHA
O3 H3 N1 4_666 0.820 1.927 2.651(3) 146.69
O3 H3 O2 . 0.820 2.254 2.681(3) 112.79
N2 H2 O4 . 0.860 2.079 2.924(3) 167.20
O4 H4E O1 1_565 0.858 1.912 2.763(3) 170.86
O4 H4D O3 3_655 0.859 1.997 2.848(3) 170.86

loop_
_geom_torsion_atom_site_label_1
_geom_torsion_atom_site_label_2
_geom_torsion_atom_site_label_3
_geom_torsion_atom_site_label_4
_geom_torsion
C1 N2 N3 C7 -175.6(2)
N3 N2 C1 O1 4.8(3)
N3 N2 C1 C2 -174.44(19)
O1 C1 C2 C6 10.2(3)
N2 C1 C2 C6 -170.6(2)
O1 C1 C2 C3 -167.5(2)
N2 C1 C2 C3 11.8(3)
C6 C2 C3 C4 -1.0(3)
C1 C2 C3 C4 176.7(2)
C2 C3 C4 C5 -0.7(4)
C6 N1 C5 C4 -0.7(4)
C3 C4 C5 N1 1.6(4)
C5 N1 C6 C2 -1.2(4)
C3 C2 C6 N1 2.0(4)
C1 C2 C6 N1 -175.9(2)
N2 N3 C7 C8 -176.2(2)
N3 C7 C8 C9 -170.6(2)
N3 C7 C8 C13 9.5(4)
C13 C8 C9 C10 -1.1(4)
C7 C8 C9 C10 179.0(2)
C8 C9 C10 C11 1.7(4)
C9 C10 C11 O3 179.0(2)
C9 C10 C11 C12 -1.5(4)
C14 O2 C12 C13 -6.7(3)
C14 O2 C12 C11 172.6(2)
O3 C11 C12 O2 0.9(3)
C10 C11 C12 O2 -178.5(2)
O3 C11 C12 C13 -179.7(2)
C10 C11 C12 C13 0.9(4)
O2 C12 C13 C8 179.0(2)
C11 C12 C13 C8 -0.3(3)
C9 C8 C13 C12 0.4(3)
C7 C8 C13 C12 -179.7(2)

loop_
_cod_related_entry_id
_cod_related_entry_database
_cod_related_entry_code
1 ChemSpider 21185519
